data_2108825
loop_
_publ_author_name
'Konieczny, Krzysztof A.'
'Bakowicz, Julia'
'Paliwoda, Damian'
'Warren, Mark R.'
'Ciesielski, Arkadiusz'
'Cyra\'nski, Micha\/l K.'
'Turowska-Tyrk, Ilona'

_publ_section_title
;
 Structural reasons for the formation of multicomponent products and the
 influence of high pressure
;
_journal_issue 3
_journal_name_full 'Acta Crystallographica Section B'
_journal_page_first
;
;
_journal_paper_doi 10.1107/S2052520621004492
_journal_volume 77
_journal_year 2021
_chemical_absolute_configuration syn
_chemical_formula_sum 'C31 H39 N O3'
_chemical_formula_weight 473.63
_space_group_crystal_system orthorhombic
_space_group_IT_number 19
_space_group_name_Hall 'P 2ac 2ab'
_space_group_name_H-M_alt 'P 21 21 21'
_atom_sites_solution_hydrogens geom
_atom_sites_solution_primary isomor
_audit_creation_method SHELXL-2014/7
_cell_angle_alpha 90
_cell_angle_beta 90
_cell_angle_gamma 90
_cell_formula_units_Z 4
_cell_length_a 5.9831(15)
_cell_length_b 13.294(4)
_cell_length_c 31.84(3)
_cell_measurement_pressure 1000000
_cell_measurement_reflns_used 836
_cell_measurement_temperature 299(2)
_cell_measurement_theta_max 23.4260
_cell_measurement_theta_min 5.5690
_cell_volume 2533(3)
_computing_cell_refinement 'CrysAlisPro (Rigaku OD, 2015)'
_computing_data_collection 'CrysAlisPro (Agilent Technologies, 2014)'
_computing_data_reduction 'CrysAlisPro (Rigaku OD, 2015)'
_computing_molecular_graphics 'ORTEP-3 for Windows (Farrugia, 2012)'
_computing_publication_material 'SHELXL 2014/7 (Sheldrick, 2015)'
_computing_structure_refinement 'SHELXL 2014/7 (Sheldrick, 2015)'
_computing_structure_solution 'SHELXT 2014/5 (Sheldrick, 2014)'
_diffrn_ambient_pressure 1000000
_diffrn_ambient_temperature 299(2)
_diffrn_detector_area_resol_mean 15.9718
_diffrn_measured_fraction_theta_full 0.509
_diffrn_measured_fraction_theta_max 0.509
_diffrn_measurement_device_type 'KM4 with Eos CCD'
_diffrn_measurement_method '\f- and \w scans'
_diffrn_radiation_monochromator graphite
_diffrn_radiation_source 'fine-focus sealed tube'
_diffrn_radiation_type MoK\a
_diffrn_radiation_wavelength 0.71073
_diffrn_reflns_av_R_equivalents 0.1175
_diffrn_reflns_av_unetI/netI 0.2111
_diffrn_reflns_Laue_measured_fraction_full 0.509
_diffrn_reflns_Laue_measured_fraction_max 0.509
_diffrn_reflns_limit_h_max 6
_diffrn_reflns_limit_h_min -6
_diffrn_reflns_limit_k_max 15
_diffrn_reflns_limit_k_min -11
_diffrn_reflns_limit_l_max 22
_diffrn_reflns_limit_l_min -20
_diffrn_reflns_number 6242
_diffrn_reflns_point_group_measured_fraction_full 0.517
_diffrn_reflns_point_group_measured_fraction_max 0.517
_diffrn_reflns_theta_full 24.683
_diffrn_reflns_theta_max 24.683
_diffrn_reflns_theta_min 5.593
_exptl_absorpt_coefficient_mu 0.079
_exptl_absorpt_correction_T_max 1.000
_exptl_absorpt_correction_T_min 0.17135
_exptl_absorpt_correction_type multi-scan
_exptl_absorpt_process_details 'Scale3 AbsPack (Rigaku OD, 2015)'
_exptl_crystal_colour colourless
_exptl_crystal_density_diffrn 1.242
_exptl_crystal_description block
_exptl_crystal_F_000 1024
_exptl_crystal_size_max 0.180
_exptl_crystal_size_mid 0.100
_exptl_crystal_size_min 0.080
_refine_diff_density_max 0.160
_refine_diff_density_min -0.147
_refine_diff_density_rms 0.035
_refine_ls_abs_structure_details
;
The absolute configuration was assigned to agree with that of its
precursor (S)-(-)-1-phenylethaneamine at the chiral centre C25.
;
_refine_ls_abs_structure_Flack -1.4(10)
_refine_ls_extinction_method none
_refine_ls_goodness_of_fit_ref 0.990
_refine_ls_hydrogen_treatment constr
_refine_ls_matrix_type full
_refine_ls_number_parameters 198
_refine_ls_number_reflns 2210
_refine_ls_number_restraints 65
_refine_ls_restrained_S_all 0.984
_refine_ls_R_factor_all 0.2541
_refine_ls_R_factor_gt 0.0857
_refine_ls_shift/su_max 0.000
_refine_ls_shift/su_mean 0.000
_refine_ls_structure_factor_coef Fsqd
_refine_ls_weighting_details 'w=1/[\s^2^(Fo^2^)+(0.1115P)^2^] where P=(Fo^2^+2Fc^2^)/3'
_refine_ls_weighting_scheme calc
_refine_ls_wR_factor_gt 0.1817
_refine_ls_wR_factor_ref 0.2621
_reflns_Friedel_coverage 0.739
_reflns_Friedel_fraction_full 0.528
_reflns_Friedel_fraction_max 0.528
_reflns_number_gt 808
_reflns_number_total 2210
_reflns_threshold_expression 'I > 2\s(I)'
_cod_data_source_file eb5068sup1.cif
_cod_data_source_block 760minUV_1GPa
_cod_database_code 2108825
_shelx_shelxl_version_number 2014/7
_shelx_space_group_comment
;
The symmetry employed for this shelxl refinement is uniquely defined
by the following loop, which should always be used as a source of
symmetry information in preference to the above space-group names.
They are only intended as comments.
;
_shelx_estimated_absorpt_t_min 0.986
_shelx_estimated_absorpt_t_max 0.994

loop_
_space_group_symop_operation_xyz
'x, y, z'
'-x+1/2, -y, z+1/2'
'-x, y+1/2, -z+1/2'
'x+1/2, -y+1/2, -z'

loop_
_atom_site_label
_atom_site_type_symbol
_atom_site_fract_x
_atom_site_fract_y
_atom_site_fract_z
_atom_site_U_iso_or_equiv
_atom_site_adp_type
_atom_site_occupancy
_atom_site_site_symmetry_order
_atom_site_calc_flag
_atom_site_refinement_flags_posn
_atom_site_refinement_flags_adp
_atom_site_refinement_flags_occupancy
_atom_site_disorder_assembly
_atom_site_disorder_group
O2 O 0.3823(16) 0.6240(7) 0.4826(5) 0.082(5) Uani 1 1 d . . . . .
O3 O 0.6898(18) 0.6130(7) 0.4451(5) 0.096(6) Uani 1 1 d . . . . .
N1 N 0.9559(17) 0.6703(7) 0.5092(6) 0.084(8) Uani 1 1 d . . . . .
H1A H 0.9652 0.7370 0.5109 0.101 Uiso 1 1 calc R U . . .
H1B H 0.8438 0.6536 0.4922 0.101 Uiso 1 1 calc R U . . .
H1C H 1.0833 0.6458 0.4990 0.101 Uiso 1 1 calc R U . . .
C1 C 0.176(2) 0.2581(10) 0.3083(7) 0.068(5) Uiso 1 1 d D . . . .
C2 C 0.097(2) 0.3220(10) 0.2780(7) 0.060(4) Uiso 1 1 d D . . . .
C3 C 0.163(2) 0.3048(10) 0.2373(8) 0.066(5) Uiso 1 1 d . . . . .
H3 H 0.1072 0.3472 0.2166 0.079 Uiso 1 1 calc R U . . .
C4 C 0.308(2) 0.2279(10) 0.2249(8) 0.067(5) Uiso 1 1 d . . . . .
C5 C 0.385(2) 0.1664(9) 0.2583(7) 0.059(4) Uiso 1 1 d D . . . .
H5 H 0.4827 0.1145 0.2515 0.071 Uiso 1 1 calc R U . . .
C6 C 0.327(2) 0.1769(9) 0.2996(7) 0.059(4) Uiso 1 1 d D . . . .
C8 C 0.205(2) 0.3470(10) 0.3805(7) 0.062(4) Uiso 1 1 d D . . . .
C9 C 0.098(3) 0.3848(10) 0.4151(7) 0.075(5) Uiso 1 1 d D . . . .
H9 H -0.0400 0.3584 0.4228 0.090 Uiso 1 1 calc R U . . .
C10 C 0.190(2) 0.4608(10) 0.4388(7) 0.075(5) Uiso 1 1 d . . . . .
H10 H 0.1137 0.4860 0.4620 0.090 Uiso 1 1 calc R U . . .
C11 C 0.396(3) 0.4993(10) 0.4277(8) 0.070(5) Uiso 1 1 d . . . . .
C12 C 0.511(3) 0.4626(10) 0.3943(8) 0.074(5) Uiso 1 1 d . . . . .
H12 H 0.6523 0.4873 0.3878 0.089 Uiso 1 1 calc R U . . .
C13 C 0.413(2) 0.3860(10) 0.3693(7) 0.075(5) Uiso 1 1 d D . . . .
H13 H 0.4869 0.3620 0.3457 0.090 Uiso 1 1 calc R U . . .
C14 C 0.498(3) 0.5836(12) 0.4550(8) 0.069(5) Uiso 1 1 d . . . . .
C15 C -0.052(2) 0.4080(10) 0.2904(8) 0.083(10) Uani 1 1 d . . . . .
H15 H -0.0765 0.4011 0.3207 0.100 Uiso 1 1 calc R U . . .
C16 C -0.277(2) 0.4033(10) 0.2707(7) 0.071(5) Uiso 1 1 d . . . . .
H16A H -0.3642 0.4600 0.2797 0.106 Uiso 1 1 calc R U . . .
H16B H -0.2618 0.4049 0.2407 0.106 Uiso 1 1 calc R U . . .
H16C H -0.3503 0.3422 0.2789 0.106 Uiso 1 1 calc R U . . .
C17 C 0.065(3) 0.5097(9) 0.2842(8) 0.086(5) Uiso 1 1 d . . . . .
H17A H 0.2092 0.5080 0.2976 0.130 Uiso 1 1 calc R U . . .
H17B H 0.0840 0.5225 0.2548 0.130 Uiso 1 1 calc R U . . .
H17C H -0.0236 0.5621 0.2965 0.130 Uiso 1 1 calc R U . . .
C18 C 0.372(3) 0.2031(12) 0.1819(9) 0.083(5) Uiso 1 1 d . . . . .
H18 H 0.3605 0.1298 0.1796 0.100 Uiso 1 1 calc R U . . .
C19 C 0.219(3) 0.2462(13) 0.1470(9) 0.125(8) Uiso 1 1 d . . . . .
H19A H 0.2746 0.2258 0.1200 0.188 Uiso 1 1 calc R U . . .
H19B H 0.0698 0.2213 0.1507 0.188 Uiso 1 1 calc R U . . .
H19C H 0.2182 0.3183 0.1487 0.188 Uiso 1 1 calc R U . . .
C20 C 0.617(3) 0.2294(12) 0.1724(9) 0.108(7) Uiso 1 1 d . . . . .
H20A H 0.6511 0.2119 0.1438 0.161 Uiso 1 1 calc R U . . .
H20B H 0.6400 0.3002 0.1764 0.161 Uiso 1 1 calc R U . . .
H20C H 0.7131 0.1925 0.1910 0.161 Uiso 1 1 calc R U . . .
C24 C 0.691(2) 0.6654(10) 0.5692(8) 0.093(6) Uiso 1 1 d . . . . .
H24A H 0.6958 0.7375 0.5707 0.140 Uiso 1 1 calc R U . . .
H24B H 0.5739 0.6453 0.5503 0.140 Uiso 1 1 calc R U . . .
H24C H 0.6618 0.6384 0.5966 0.140 Uiso 1 1 calc R U . . .
C25 C 0.913(3) 0.6261(12) 0.5533(9) 0.088(6) Uiso 1 1 d . . . . .
H25 H 1.0311 0.6499 0.5722 0.105 Uiso 1 1 calc R U . . .
C26 C 0.933(2) 0.5138(10) 0.5490(8) 0.076(5) Uiso 1 1 d . . . . .
C27 C 0.762(2) 0.4525(12) 0.5340(8) 0.085(6) Uiso 1 1 d . . . . .
H27 H 0.6293 0.4813 0.5246 0.102 Uiso 1 1 calc R U . . .
C28 C 0.789(3) 0.3487(13) 0.5330(9) 0.096(6) Uiso 1 1 d . . . . .
H28 H 0.6699 0.3078 0.5250 0.115 Uiso 1 1 calc R U . . .
C29 C 0.987(3) 0.3072(13) 0.5436(8) 0.101(6) Uiso 1 1 d . . . . .
H29 H 1.0039 0.2378 0.5422 0.121 Uiso 1 1 calc R U . . .
C30 C 1.158(3) 0.3641(12) 0.5559(9) 0.102(6) Uiso 1 1 d . . . . .
H30 H 1.2947 0.3344 0.5625 0.122 Uiso 1 1 calc R U . . .
C31 C 1.133(3) 0.4676(11) 0.5590(9) 0.093(6) Uiso 1 1 d . . . . .
H31 H 1.2525 0.5066 0.5680 0.112 Uiso 1 1 calc R U . . .
O1 O -0.066(3) 0.2244(13) 0.3673(7) 0.092(8) Uani 0.77(2) 1 d D U P A 1
C7 C 0.096(4) 0.2690(16) 0.3539(7) 0.097(9) Uani 0.77(2) 1 d D U P A 1
C21 C 0.405(3) 0.1057(15) 0.3340(8) 0.073(7) Uani 0.77(2) 1 d D U P A 1
H21 H 0.4257 0.1457 0.3595 0.087 Uiso 0.77(2) 1 calc R U P A 1
C22 C 0.224(4) 0.0280(15) 0.3432(11) 0.108(9) Uiso 0.77(2) 1 d D U P A 1
H22A H 0.0853 0.0618 0.3487 0.162 Uiso 0.77(2) 1 calc R U P A 1
H22B H 0.2067 -0.0156 0.3194 0.162 Uiso 0.77(2) 1 calc R U P A 1
H22C H 0.2661 -0.0110 0.3673 0.162 Uiso 0.77(2) 1 calc R U P A 1
C23 C 0.624(3) 0.0523(15) 0.3253(9) 0.083(8) Uiso 0.77(2) 1 d D U P A 1
H23A H 0.6604 0.0092 0.3485 0.124 Uiso 0.77(2) 1 calc R U P A 1
H23B H 0.6103 0.0128 0.3002 0.124 Uiso 0.77(2) 1 calc R U P A 1
H23C H 0.7408 0.1012 0.3216 0.124 Uiso 0.77(2) 1 calc R U P A 1
O1D O -0.138(5) 0.264(4) 0.3565(19) 0.076(15) Uiso 0.23(2) 1 d D U P A 2
C7D C 0.104(6) 0.258(2) 0.3560(9) 0.094(15) Uiso 0.23(2) 1 d D U P A 2
C21D C 0.398(10) 0.128(4) 0.3410(11) 0.075(15) Uiso 0.23(2) 1 d D U P A 2
H21D H 0.5252 0.1671 0.3515 0.090 Uiso 0.23(2) 1 calc R U P A 2
C22D C 0.199(9) 0.155(3) 0.3685(16) 0.083(14) Uiso 0.23(2) 1 d D U P A 2
H22D H 0.2453 0.1573 0.3977 0.099 Uiso 0.23(2) 1 calc R U P A 2
H22E H 0.0840 0.1045 0.3656 0.099 Uiso 0.23(2) 1 calc R U P A 2
C23D C 0.482(13) 0.023(4) 0.335(2) 0.09(2) Uiso 0.23(2) 1 d D U P A 2
H23D H 0.6081 0.0231 0.3167 0.141 Uiso 0.23(2) 1 calc R U P A 2
H23E H 0.5250 -0.0045 0.3620 0.141 Uiso 0.23(2) 1 calc R U P A 2
H23F H 0.3650 -0.0180 0.3234 0.141 Uiso 0.23(2) 1 calc R U P A 2

loop_
_atom_site_aniso_label
_atom_site_aniso_U_11
_atom_site_aniso_U_22
_atom_site_aniso_U_33
_atom_site_aniso_U_23
_atom_site_aniso_U_13
_atom_site_aniso_U_12
O2 0.077(7) 0.084(8) 0.084(19) -0.012(7) 0.002(9) 0.002(6)
O3 0.083(7) 0.110(9) 0.09(2) -0.016(8) 0.016(9) -0.028(7)
N1 0.061(7) 0.059(8) 0.13(3) -0.013(8) -0.010(10) -0.007(6)
C15 0.056(8) 0.072(11) 0.12(3) -0.007(10) -0.016(12) -0.003(8)
O1 0.119(12) 0.095(13) 0.063(19) -0.027(10) 0.026(13) -0.040(11)
C7 0.092(15) 0.103(15) 0.10(3) -0.006(15) 0.005(18) -0.023(14)
C21 0.078(11) 0.064(12) 0.075(18) -0.010(10) -0.005(13) 0.009(10)

loop_
_atom_type_symbol
_atom_type_description
_atom_type_scat_dispersion_real
_atom_type_scat_dispersion_imag
_atom_type_scat_source
C C 0.0033 0.0016 'International Tables Vol C Tables 4.2.6.8 and 6.1.1.4'
H H 0.0000 0.0000 'International Tables Vol C Tables 4.2.6.8 and 6.1.1.4'
N N 0.0061 0.0033 'International Tables Vol C Tables 4.2.6.8 and 6.1.1.4'
O O 0.0106 0.0060 'International Tables Vol C Tables 4.2.6.8 and 6.1.1.4'

loop_
_geom_angle_atom_site_label_1
_geom_angle_atom_site_label_2
_geom_angle_atom_site_label_3
_geom_angle
_geom_angle_site_symmetry_1
_geom_angle_site_symmetry_3
_geom_angle_publ_flag
C2 C1 C6 123.2(18) . . ?
C2 C1 C7 119.9(16) . . ?
C6 C1 C7 116.8(16) . . ?
C2 C1 C7D 125.7(18) . . ?
C6 C1 C7D 110.9(18) . . ?
C1 C2 C3 117.5(15) . . ?
C1 C2 C15 119.5(18) . . ?
C3 C2 C15 123.0(16) . . ?
C2 C3 C4 124.5(19) . . ?
C3 C4 C5 114(2) . . ?
C3 C4 C18 126.3(19) . . ?
C5 C4 C18 119.3(15) . . ?
C6 C5 C4 125.4(16) . . ?
C5 C6 C1 115.0(14) . . ?
C5 C6 C21 123.4(15) . . ?
C1 C6 C21 121.5(18) . . ?
C5 C6 C21D 135.5(18) . . ?
C1 C6 C21D 109.3(19) . . ?
C9 C8 C13 119.0(15) . . ?
C9 C8 C7 120.7(14) . . ?
C13 C8 C7 120.2(17) . . ?
C9 C8 C7D 120.5(16) . . ?
C13 C8 C7D 120.3(18) . . ?
C8 C9 C10 121.6(14) . . ?
C9 C10 C11 119.3(19) . . ?
C12 C11 C10 121.3(17) . . ?
C12 C11 C14 120.1(15) . . ?
C10 C11 C14 119(2) . . ?
C11 C12 C13 119.2(15) . . ?
C8 C13 C12 119.5(18) . . ?
O2 C14 O3 123.7(18) . . ?
O2 C14 C11 119.6(16) . . ?
O3 C14 C11 116(2) . . ?
C16 C15 C2 113.3(14) . . ?
C16 C15 C17 113.4(13) . . ?
C2 C15 C17 111.4(11) . . ?
C4 C18 C20 112.4(19) . . ?
C4 C18 C19 115.9(16) . . ?
C20 C18 C19 109.7(19) . . ?
C26 C25 C24 116.3(14) . . ?
C26 C25 N1 106.3(18) . . ?
C24 C25 N1 108.6(16) . . ?
C31 C26 C27 117.1(15) . . ?
C31 C26 C25 119.4(16) . . ?
C27 C26 C25 123.4(14) . . ?
C28 C27 C26 120.2(16) . . ?
C29 C28 C27 120.0(17) . . ?
C30 C29 C28 121.2(18) . . ?
C29 C30 C31 119.9(18) . . ?
C26 C31 C30 121.4(18) . . ?
O1 C7 C8 119.1(19) . . ?
O1 C7 C1 122.5(17) . . ?
C8 C7 C1 117.9(16) . . ?
C23 C21 C6 115.2(19) . . ?
C23 C21 C22 109.5(15) . . ?
C6 C21 C22 109.9(17) . . ?
O1D C7D C22D 115(3) . . ?
O1D C7D C8 110(3) . . ?
C22D C7D C8 114(3) . . ?
O1D C7D C1 107(3) . . ?
C22D C7D C1 99(2) . . ?
C8 C7D C1 112(2) . . ?
C23D C21D C22D 124(4) . . ?
C23D C21D C6 113(4) . . ?
C22D C21D C6 100(3) . . ?
C21D C22D C7D 111(3) . . ?

loop_
_geom_bond_atom_site_label_1
_geom_bond_atom_site_label_2
_geom_bond_distance
_geom_bond_site_symmetry_2
_geom_bond_publ_flag
O2 C14 1.24(2) . ?
O3 C14 1.254(19) . ?
N1 C25 1.54(3) . ?
C1 C2 1.37(2) . ?
C1 C6 1.433(18) . ?
C1 C7 1.54(2) . ?
C1 C7D 1.58(2) . ?
C2 C3 1.37(3) . ?
C2 C15 1.503(18) . ?
C3 C4 1.399(18) . ?
C4 C5 1.42(2) . ?
C4 C18 1.46(3) . ?
C5 C6 1.37(2) . ?
C6 C21 1.52(2) . ?
C6 C21D 1.53(2) . ?
C8 C9 1.37(2) . ?
C8 C13 1.397(19) . ?
C8 C7 1.490(19) . ?
C8 C7D 1.54(2) . ?
C9 C10 1.375(19) . ?
C10 C11 1.382(19) . ?
C11 C12 1.36(3) . ?
C11 C14 1.54(3) . ?
C12 C13 1.42(2) . ?
C15 C16 1.487(19) . ?
C15 C17 1.536(17) . ?
C18 C20 1.54(2) . ?
C18 C19 1.55(3) . ?
C24 C25 1.52(2) . ?
C25 C26 1.51(2) . ?
C26 C31 1.38(2) . ?
C26 C27 1.39(2) . ?
C27 C28 1.390(18) . ?
C28 C29 1.35(2) . ?
C29 C30 1.33(2) . ?
C30 C31 1.388(18) . ?
O1 C7 1.213(17) . ?
C21 C23 1.516(19) . ?
C21 C22 1.52(2) . ?
O1D C7D 1.45(3) . ?
C7D C22D 1.53(3) . ?
C21D C23D 1.49(3) . ?
C21D C22D 1.52(3) . ?

_cod_database_fobs_code 2108825
